data_1502184
loop_
_publ_author_name
'Hayashi, Yosuke'
'Yamaguchi, Shigeru'
'Cha, Won Young'
'Kim, Dongho'
'Shinokubo, Hiroshi'

_publ_section_title
;
 Synthesis of directly connected BODIPY oligomers through Suzuki-Miyaura
 coupling.
;
_journal_issue 12
_journal_name_full 'Organic letters'
_journal_page_first 2992
_journal_page_last 2995
_journal_paper_doi 10.1021/ol200799u
_journal_volume 13
_journal_year 2011
_chemical_formula_sum 'C138 H140 B4 Cl6 F8 N16'
_chemical_formula_weight 2430.60
_chemical_name_systematic
; 
 ? 
;
_space_group_IT_number 15
_symmetry_cell_setting monoclinic
_symmetry_space_group_name_Hall '-C 2yc'
_symmetry_space_group_name_H-M 'C 1 2/c 1'
_atom_sites_solution_hydrogens geom
_atom_sites_solution_primary direct
_atom_sites_solution_secondary difmap
_audit_creation_method SHELXL-97
_cell_angle_alpha 90.000(5)
_cell_angle_beta 113.676(5)
_cell_angle_gamma 90.000(5)
_cell_formula_units_Z 4
_cell_length_a 57.842(5)
_cell_length_b 7.955(5)
_cell_length_c 29.332(5)
_cell_measurement_temperature 153(2)
_cell_volume 12361(8)
_computing_structure_refinement 'SHELXL-97 (Sheldrick, 1997)'
_computing_structure_solution 'SHELXS-97 (Sheldrick, 1990)'
_diffrn_ambient_temperature 153(2)
_diffrn_detector_area_resol_mean 8.366
_diffrn_measured_fraction_theta_full 0.985
_diffrn_measured_fraction_theta_max 0.985
_diffrn_measurement_device_type 'CCD area detector'
_diffrn_measurement_method 'phi and omega scans'
_diffrn_radiation_monochromator graphite
_diffrn_radiation_source 'fine-focus sealed tube'
_diffrn_radiation_type MoK\a
_diffrn_radiation_wavelength 0.71069
_diffrn_reflns_av_R_equivalents 0.0904
_diffrn_reflns_av_sigmaI/netI 0.1375
_diffrn_reflns_limit_h_max 75
_diffrn_reflns_limit_h_min -77
_diffrn_reflns_limit_k_max 10
_diffrn_reflns_limit_k_min -10
_diffrn_reflns_limit_l_max 39
_diffrn_reflns_limit_l_min -32
_diffrn_reflns_number 43979
_diffrn_reflns_theta_full 28.67
_diffrn_reflns_theta_max 28.67
_diffrn_reflns_theta_min 0.77
_exptl_absorpt_coefficient_mu 0.210
_exptl_absorpt_correction_T_max 0.9396
_exptl_absorpt_correction_T_min 0.9396
_exptl_absorpt_correction_type empirical
_exptl_crystal_colour purple
_exptl_crystal_density_diffrn 1.306
_exptl_crystal_density_method 'not measured'
_exptl_crystal_description prism
_exptl_crystal_F_000 5096
_exptl_crystal_size_max 0.30
_exptl_crystal_size_mid 0.30
_exptl_crystal_size_min 0.30
_refine_diff_density_max 0.413
_refine_diff_density_min -0.345
_refine_diff_density_rms 0.053
_refine_ls_extinction_method none
_refine_ls_goodness_of_fit_ref 0.812
_refine_ls_hydrogen_treatment constr
_refine_ls_matrix_type full
_refine_ls_number_parameters 825
_refine_ls_number_reflns 15695
_refine_ls_number_restraints 14
_refine_ls_restrained_S_all 0.813
_refine_ls_R_factor_all 0.1571
_refine_ls_R_factor_gt 0.0545
_refine_ls_shift/su_max 0.001
_refine_ls_shift/su_mean 0.000
_refine_ls_structure_factor_coef Fsqd
_refine_ls_weighting_details 'calc w=1/[\s^2^(Fo^2^)+(0.0650P)^2^+0.0000P] where P=(Fo^2^+2Fc^2^)/3'
_refine_ls_weighting_scheme calc
_refine_ls_wR_factor_gt 0.1160
_refine_ls_wR_factor_ref 0.1536
_reflns_number_gt 6240
_reflns_number_total 15695
_reflns_threshold_expression >2sigma(I)
_cod_data_source_file ol200799u_si_004.cif
_cod_data_source_block 00818yh
_cod_original_sg_symbol_H-M 'C 2/c'
_cod_database_code 1502184

loop_
_symmetry_equiv_pos_as_xyz
'x, y, z'
'-x, y, -z+1/2'
'x+1/2, y+1/2, z'
'-x+1/2, y+1/2, -z+1/2'
'-x, -y, -z'
'x, -y, z-1/2'
'-x+1/2, -y+1/2, -z'
'x+1/2, -y+1/2, z-1/2'

loop_
_atom_site_label
_atom_site_type_symbol
_atom_site_fract_x
_atom_site_fract_y
_atom_site_fract_z
_atom_site_U_iso_or_equiv
_atom_site_adp_type
_atom_site_occupancy
_atom_site_symmetry_multiplicity
_atom_site_calc_flag
_atom_site_refinement_flags
B1A B 0.08533(5) 0.9436(4) 1.03848(12) 0.0358(7) Uani 1 1 d .
B1B B 0.14438(5) -0.2131(4) 0.70277(12) 0.0355(7) Uani 1 1 d .
C1A C 0.04164(4) 0.7916(3) 1.00245(9) 0.0343(6) Uani 1 1 d .
H1A H 0.0357 0.8302 1.0265 0.041 Uiso 1 1 calc R
C2A C 0.02696(4) 0.6970(3) 0.95968(9) 0.0318(6) Uani 1 1 d .
C3A C 0.04287(4) 0.6686(3) 0.93544(9) 0.0340(6) Uani 1 1 d .
H3A H 0.0386 0.6084 0.9052 0.041 Uiso 1 1 calc R
C4A C 0.06625(4) 0.7430(3) 0.96294(9) 0.0304(6) Uani 1 1 d .
C5A C 0.08875(4) 0.7424(3) 0.95633(9) 0.0307(6) Uani 1 1 d .
C6A C 0.11054(4) 0.8124(3) 0.99222(9) 0.0311(6) Uani 1 1 d .
C7A C 0.13556(4) 0.8127(3) 0.99613(10) 0.0334(6) Uani 1 1 d .
H7A H 0.1413 0.7660 0.9727 0.040 Uiso 1 1 calc R
C8A C 0.15038(4) 0.8929(3) 1.04001(10) 0.0334(6) Uani 1 1 d .
C9A C 0.13362(4) 0.9437(3) 1.06141(10) 0.0349(6) Uani 1 1 d .
H9A H 0.1384 1.0050 1.0916 0.042 Uiso 1 1 calc R
C10A C 0.08955(4) 0.6721(3) 0.91025(9) 0.0317(6) Uani 1 1 d .
C11A C 0.09522(5) 0.5035(3) 0.90722(10) 0.0369(6) Uani 1 1 d .
C12A C 0.09607(5) 0.4455(3) 0.86324(11) 0.0469(7) Uani 1 1 d .
H12A H 0.1000 0.3308 0.8609 0.056 Uiso 1 1 calc R
C13A C 0.09137(5) 0.5497(4) 0.82308(11) 0.0454(7) Uani 1 1 d .
C14A C 0.08582(5) 0.7166(3) 0.82699(10) 0.0424(7) Uani 1 1 d .
H14A H 0.0823 0.7890 0.7993 0.051 Uiso 1 1 calc R
C15A C 0.08526(5) 0.7805(3) 0.87034(10) 0.0376(6) Uani 1 1 d .
C16A C 0.10018(6) 0.3873(3) 0.95058(11) 0.0554(8) Uani 1 1 d .
H16A H 0.1127 0.4381 0.9809 0.083 Uiso 1 1 calc R
H16B H 0.1066 0.2798 0.9442 0.083 Uiso 1 1 calc R
H16C H 0.0845 0.3682 0.9549 0.083 Uiso 1 1 calc R
C17A C 0.09211(7) 0.4866(4) 0.77539(12) 0.0691(10) Uani 1 1 d .
H17D H 0.1024 0.3846 0.7821 0.104 Uiso 1 1 calc R
H17E H 0.0995 0.5731 0.7615 0.104 Uiso 1 1 calc R
H17F H 0.0749 0.4612 0.7515 0.104 Uiso 1 1 calc R
C18A C 0.08018(7) 0.9644(3) 0.87370(12) 0.0645(9) Uani 1 1 d .
H18A H 0.0674 0.9779 0.8874 0.097 Uiso 1 1 calc R
H18B H 0.0741 1.0147 0.8404 0.097 Uiso 1 1 calc R
H18C H 0.0958 1.0206 0.8955 0.097 Uiso 1 1 calc R
C19A C 0.00077(4) 0.6437(3) 0.94462(9) 0.0304(6) Uani 1 1 d .
C20A C -0.01071(5) 0.5405(3) 0.90371(10) 0.0418(7) Uani 1 1 d .
H20A H -0.0011 0.5028 0.8860 0.050 Uiso 1 1 calc R
C21A C -0.03552(5) 0.4903(3) 0.88765(10) 0.0415(7) Uani 1 1 d .
H21A H -0.0425 0.4183 0.8596 0.050 Uiso 1 1 calc R
C22A C -0.05057(4) 0.5437(3) 0.91210(10) 0.0335(6) Uani 1 1 d .
C23A C -0.03916(5) 0.6470(3) 0.95339(10) 0.0363(6) Uani 1 1 d .
H23A H -0.0487 0.6851 0.9712 0.044 Uiso 1 1 calc R
C24A C -0.01424(4) 0.6951(3) 0.96889(9) 0.0361(6) Uani 1 1 d .
H24A H -0.0071 0.7660 0.9972 0.043 Uiso 1 1 calc R
C25A C -0.08713(5) 0.3941(4) 0.85180(10) 0.0464(7) Uani 1 1 d .
H25A H -0.0858 0.4511 0.8233 0.070 Uiso 1 1 calc R
H25B H -0.1050 0.3766 0.8452 0.070 Uiso 1 1 calc R
H25C H -0.0785 0.2853 0.8570 0.070 Uiso 1 1 calc R
C26A C -0.09038(5) 0.5361(3) 0.92349(11) 0.0469(7) Uani 1 1 d .
H26A H -0.0804 0.5155 0.9590 0.070 Uiso 1 1 calc R
H26B H -0.1055 0.4651 0.9120 0.070 Uiso 1 1 calc R
H26C H -0.0954 0.6546 0.9184 0.070 Uiso 1 1 calc R
C27A C 0.17783(5) 0.9162(3) 1.06050(10) 0.0378(6) Uani 1 1 d .
C28A C 0.19262(5) 0.8294(4) 1.04143(11) 0.0490(7) Uani 1 1 d .
H28A H 0.1847 0.7541 1.0145 0.059 Uiso 1 1 calc R
C29A C 0.21832(5) 0.8473(4) 1.05978(13) 0.0605(9) Uani 1 1 d .
H29A H 0.2276 0.7854 1.0451 0.073 Uiso 1 1 calc R
C30A C 0.23091(6) 0.9536(4) 1.09908(14) 0.0626(9) Uani 1 1 d .
C31A C 0.21630(6) 1.0410(4) 1.11881(13) 0.0655(9) Uani 1 1 d .
H31A H 0.2243 1.1152 1.1460 0.079 Uiso 1 1 calc R
C32A C 0.19038(5) 1.0227(4) 1.09985(12) 0.0537(8) Uani 1 1 d .
H32A H 0.1810 1.0849 1.1142 0.064 Uiso 1 1 calc R
C33A C 0.27161(6) 0.8704(6) 1.09842(16) 0.1018(15) Uani 1 1 d .
H33D H 0.2688 0.7517 1.1036 0.153 Uiso 1 1 calc R
H33E H 0.2896 0.8973 1.1162 0.153 Uiso 1 1 calc R
H33F H 0.2665 0.8917 1.0628 0.153 Uiso 1 1 calc R
C34A C 0.27005(6) 1.0548(5) 1.16451(18) 0.1042(16) Uani 1 1 d .
H34D H 0.2639 1.1703 1.1631 0.156 Uiso 1 1 calc R
H34E H 0.2882 1.0567 1.1723 0.156 Uiso 1 1 calc R
H34F H 0.2670 0.9924 1.1904 0.156 Uiso 1 1 calc R
C1B C 0.09892(5) -0.1147(3) 0.68700(10) 0.0362(6) Uani 1 1 d .
H1B H 0.0908 -0.1654 0.6552 0.043 Uiso 1 1 calc R
C2B C 0.08625(5) -0.0233(3) 0.71164(10) 0.0347(6) Uani 1 1 d .
C3B C 0.10486(4) 0.0244(3) 0.75660(10) 0.0347(6) Uani 1 1 d .
H3B H 0.1023 0.0860 0.7819 0.042 Uiso 1 1 calc R
C4B C 0.12827(5) -0.0332(3) 0.75869(9) 0.0334(6) Uani 1 1 d .
C5B C 0.15259(4) -0.0036(3) 0.79312(10) 0.0332(6) Uani 1 1 d .
C6B C 0.17324(5) -0.0596(3) 0.78418(10) 0.0351(6) Uani 1 1 d .
C7B C 0.19914(4) -0.0323(3) 0.81095(10) 0.0387(6) Uani 1 1 d .
H7B H 0.2067 0.0282 0.8413 0.046 Uiso 1 1 calc R
C8B C 0.21190(5) -0.1096(3) 0.78510(10) 0.0400(7) Uani 1 1 d .
C9B C 0.19304(5) -0.1838(3) 0.74325(10) 0.0414(7) Uani 1 1 d .
H9B H 0.1962 -0.2475 0.7189 0.050 Uiso 1 1 calc R
C10B C 0.15636(4) 0.0902(3) 0.83954(10) 0.0319(6) Uani 1 1 d .
C11B C 0.15792(5) 0.2662(3) 0.84041(11) 0.0421(7) Uani 1 1 d .
C12B C 0.16101(5) 0.3479(3) 0.88399(12) 0.0501(8) Uani 1 1 d .
H12B H 0.1620 0.4672 0.8848 0.060 Uiso 1 1 calc R
C13B C 0.16268(5) 0.2645(3) 0.92623(11) 0.0451(7) Uani 1 1 d .
C14B C 0.16122(5) 0.0913(3) 0.92436(10) 0.0412(7) Uani 1 1 d .
H14B H 0.1624 0.0314 0.9532 0.049 Uiso 1 1 calc R
C15B C 0.15813(4) 0.0021(3) 0.88178(10) 0.0348(6) Uani 1 1 d .
C16B C 0.15674(6) 0.3621(4) 0.79562(11) 0.0593(9) Uani 1 1 d .
H16D H 0.1564 0.4829 0.8018 0.089 Uiso 1 1 calc R
H16E H 0.1414 0.3304 0.7668 0.089 Uiso 1 1 calc R
H16F H 0.1716 0.3359 0.7889 0.089 Uiso 1 1 calc R
C17B C 0.16646(6) 0.3577(4) 0.97317(12) 0.0713(10) Uani 1 1 d .
H17A H 0.1833 0.4085 0.9868 0.107 Uiso 1 1 calc R
H17B H 0.1649 0.2793 0.9975 0.107 Uiso 1 1 calc R
H17C H 0.1537 0.4460 0.9658 0.107 Uiso 1 1 calc R
C18B C 0.15702(5) -0.1873(3) 0.88182(11) 0.0481(7) Uani 1 1 d .
H18D H 0.1661 -0.2325 0.8627 0.072 Uiso 1 1 calc R
H18E H 0.1394 -0.2239 0.8666 0.072 Uiso 1 1 calc R
H18F H 0.1648 -0.2285 0.9161 0.072 Uiso 1 1 calc R
C19B C 0.05928(4) 0.0189(3) 0.69189(10) 0.0339(6) Uani 1 1 d .
C20B C 0.04916(5) 0.1082(3) 0.72016(10) 0.0413(7) Uani 1 1 d .
H20B H 0.0597 0.1350 0.7537 0.050 Uiso 1 1 calc R
C21B C 0.02425(5) 0.1597(3) 0.70139(10) 0.0410(7) Uani 1 1 d .
H21B H 0.0181 0.2203 0.7221 0.049 Uiso 1 1 calc R
C22B C 0.00806(5) 0.1239(3) 0.65251(10) 0.0364(6) Uani 1 1 d .
C23B C 0.01807(5) 0.0304(3) 0.62442(10) 0.0422(7) Uani 1 1 d .
H23B H 0.0075 0.0012 0.5911 0.051 Uiso 1 1 calc R
C24B C 0.04294(5) -0.0205(3) 0.64373(11) 0.0421(7) Uani 1 1 d .
H24B H 0.0490 -0.0843 0.6235 0.050 Uiso 1 1 calc R
C25B C -0.02636(5) 0.2741(4) 0.66314(10) 0.0490(8) Uani 1 1 d .
H25D H -0.0255 0.2070 0.6918 0.074 Uiso 1 1 calc R
H25E H -0.0440 0.3050 0.6432 0.074 Uiso 1 1 calc R
H25F H -0.0162 0.3763 0.6748 0.074 Uiso 1 1 calc R
C26B C -0.03197(5) 0.1583(4) 0.58127(10) 0.0500(8) Uani 1 1 d .
H26D H -0.0243 0.2194 0.5619 0.075 Uiso 1 1 calc R
H26E H -0.0489 0.2036 0.5739 0.075 Uiso 1 1 calc R
H26F H -0.0333 0.0388 0.5724 0.075 Uiso 1 1 calc R
C27B C 0.23922(5) -0.1132(3) 0.79844(11) 0.0422(7) Uani 1 1 d .
C28B C 0.25546(5) -0.0177(4) 0.83722(11) 0.0486(7) Uani 1 1 d .
H28B H 0.2486 0.0519 0.8551 0.058 Uiso 1 1 calc R
C29B C 0.28117(5) -0.0192(4) 0.85112(12) 0.0513(8) Uani 1 1 d .
H29B H 0.2916 0.0493 0.8781 0.062 Uiso 1 1 calc R
C30B C 0.29215(5) -0.1195(4) 0.82632(12) 0.0508(8) Uani 1 1 d .
C31B C 0.27584(5) -0.2165(4) 0.78704(12) 0.0577(9) Uani 1 1 d .
H31B H 0.2826 -0.2863 0.7691 0.069 Uiso 1 1 calc R
C32B C 0.25017(5) -0.2133(4) 0.77367(11) 0.0528(8) Uani 1 1 d .
H32B H 0.2396 -0.2814 0.7467 0.063 Uiso 1 1 calc R
C33B C 0.33418(5) -0.0262(4) 0.88224(14) 0.0681(10) Uani 1 1 d .
H33A H 0.3303 0.0938 0.8765 0.102 Uiso 1 1 calc R
H33B H 0.3518 -0.0454 0.8874 0.102 Uiso 1 1 calc R
H33C H 0.3316 -0.0627 0.9118 0.102 Uiso 1 1 calc R
C34B C 0.32887(6) -0.2364(5) 0.81694(13) 0.0738(11) Uani 1 1 d .
H34A H 0.3255 -0.3517 0.8243 0.111 Uiso 1 1 calc R
H34B H 0.3472 -0.2181 0.8301 0.111 Uiso 1 1 calc R
H34C H 0.3216 -0.2189 0.7808 0.111 Uiso 1 1 calc R
C2S C 0.2468(2) 0.2497(14) 0.0216(4) 0.110(3) Uani 0.50 1 d PU
Cl6 Cl 0.27671(6) 0.3135(7) 0.04320(16) 0.1407(13) Uani 0.50 1 d P
Cl7 Cl 0.23243(7) 0.4279(6) 0.02764(15) 0.1880(15) Uani 0.50 1 d P
F1A F 0.08752(3) 0.9364(2) 1.08622(6) 0.0570(5) Uani 1 1 d .
F2A F 0.07866(3) 1.10482(18) 1.01926(6) 0.0533(4) Uani 1 1 d .
F1B F 0.14250(3) -0.17203(19) 0.65581(5) 0.0462(4) Uani 1 1 d .
F2B F 0.14177(3) -0.38399(18) 0.70601(6) 0.0479(4) Uani 1 1 d .
N1A N 0.06486(3) 0.8195(2) 1.00465(7) 0.0322(5) Uani 1 1 d .
N2A N 0.11017(4) 0.8941(2) 1.03361(7) 0.0323(5) Uani 1 1 d .
N3A N -0.07548(4) 0.4964(3) 0.89574(9) 0.0468(6) Uani 1 1 d .
N4A N 0.25689(5) 0.9742(4) 1.11708(14) 0.0926(11) Uani 1 1 d .
N1B N 0.12369(4) -0.1201(2) 0.71451(8) 0.0346(5) Uani 1 1 d .
N2B N 0.16995(4) -0.1530(3) 0.74208(8) 0.0377(5) Uani 1 1 d .
N3B N -0.01670(4) 0.1771(3) 0.63308(8) 0.0438(6) Uani 1 1 d .
N4B N 0.31783(5) -0.1204(4) 0.83972(12) 0.0707(8) Uani 1 1 d .
Cl1 Cl 0.01740(8) 0.1978(5) 0.29990(14) 0.1001(14) Uani 0.50 1 d PD
Cl2 Cl 0.02635(3) 0.4136(2) 0.23266(7) 0.0812(6) Uani 0.50 1 d PD
C1S C 0.01034(12) 0.2362(7) 0.2377(2) 0.0700(19) Uani 0.50 1 d PDU
Cl8 Cl 0.02231(7) 0.2580(5) 0.29364(18) 0.1384(19) Uani 0.50 1 d P
Cl5 Cl 0.26629(15) 0.3165(14) 0.0272(3) 0.380(7) Uani 0.50 1 d P

loop_
_atom_site_aniso_label
_atom_site_aniso_U_11
_atom_site_aniso_U_22
_atom_site_aniso_U_33
_atom_site_aniso_U_23
_atom_site_aniso_U_13
_atom_site_aniso_U_12
B1A 0.0354(17) 0.0383(19) 0.0360(19) -0.0086(15) 0.0167(15) -0.0027(13)
B1B 0.0377(17) 0.0323(18) 0.0369(19) 0.0060(14) 0.0153(15) 0.0037(13)
C1A 0.0375(15) 0.0372(15) 0.0359(16) 0.0013(12) 0.0228(13) 0.0048(11)
C2A 0.0329(14) 0.0310(14) 0.0362(15) 0.0002(12) 0.0189(13) 0.0014(11)
C3A 0.0353(15) 0.0356(15) 0.0348(15) -0.0039(12) 0.0179(13) -0.0010(11)
C4A 0.0327(14) 0.0315(14) 0.0305(15) -0.0048(11) 0.0163(12) -0.0002(11)
C5A 0.0326(14) 0.0275(13) 0.0363(15) -0.0020(11) 0.0183(13) 0.0005(11)
C6A 0.0334(14) 0.0280(13) 0.0354(15) -0.0045(12) 0.0177(13) -0.0009(11)
C7A 0.0327(14) 0.0327(14) 0.0404(16) 0.0003(13) 0.0206(13) 0.0011(11)
C8A 0.0331(14) 0.0305(14) 0.0368(16) -0.0010(12) 0.0141(13) -0.0029(11)
C9A 0.0339(15) 0.0340(15) 0.0349(16) -0.0045(12) 0.0118(13) -0.0003(11)
C10A 0.0263(13) 0.0356(15) 0.0377(16) -0.0078(13) 0.0176(12) -0.0045(11)
C11A 0.0358(15) 0.0321(15) 0.0488(18) -0.0097(13) 0.0232(14) -0.0080(11)
C12A 0.0558(18) 0.0337(16) 0.064(2) -0.0164(15) 0.0369(17) -0.0101(13)
C13A 0.0503(18) 0.0466(18) 0.052(2) -0.0204(15) 0.0335(16) -0.0184(14)
C14A 0.0490(17) 0.0467(18) 0.0382(17) -0.0071(14) 0.0246(15) -0.0099(13)
C15A 0.0434(16) 0.0350(15) 0.0412(17) -0.0084(13) 0.0239(14) -0.0028(12)
C16A 0.070(2) 0.0369(17) 0.066(2) 0.0000(16) 0.0351(19) -0.0019(15)
C17A 0.101(3) 0.064(2) 0.064(2) -0.0282(18) 0.055(2) -0.0212(19)
C18A 0.108(3) 0.0379(17) 0.058(2) 0.0005(16) 0.043(2) 0.0100(17)
C19A 0.0326(14) 0.0267(13) 0.0364(15) 0.0007(12) 0.0186(13) 0.0035(10)
C20A 0.0352(15) 0.0488(17) 0.0495(18) -0.0093(14) 0.0253(14) 0.0017(12)
C21A 0.0418(16) 0.0414(16) 0.0464(18) -0.0119(13) 0.0229(15) -0.0039(12)
C22A 0.0336(15) 0.0310(14) 0.0386(16) 0.0032(12) 0.0172(13) 0.0019(11)
C23A 0.0344(15) 0.0434(16) 0.0383(16) -0.0022(13) 0.0221(13) 0.0020(12)
C24A 0.0380(15) 0.0389(15) 0.0359(16) -0.0050(13) 0.0196(13) -0.0040(12)
C25A 0.0363(16) 0.0602(19) 0.0446(18) -0.0073(15) 0.0184(14) -0.0090(13)
C26A 0.0369(16) 0.0499(18) 0.062(2) -0.0101(15) 0.0277(15) -0.0040(13)
C27A 0.0325(15) 0.0350(15) 0.0444(17) 0.0064(13) 0.0137(14) -0.0007(12)
C28A 0.0367(17) 0.0589(19) 0.0501(19) 0.0007(16) 0.0161(15) 0.0025(14)
C29A 0.0406(19) 0.077(2) 0.069(2) 0.013(2) 0.0271(18) 0.0117(16)
C30A 0.0382(18) 0.063(2) 0.083(3) 0.014(2) 0.0203(19) -0.0047(16)
C31A 0.0440(19) 0.057(2) 0.081(3) -0.0102(19) 0.0095(19) -0.0161(15)
C32A 0.0423(18) 0.0480(18) 0.070(2) -0.0073(17) 0.0214(17) -0.0049(14)
C33A 0.037(2) 0.133(4) 0.137(4) 0.037(3) 0.036(2) 0.010(2)
C34A 0.039(2) 0.082(3) 0.156(5) 0.000(3) 0.002(3) -0.0153(19)
C1B 0.0346(15) 0.0330(14) 0.0369(16) 0.0050(12) 0.0101(13) -0.0023(11)
C2B 0.0361(15) 0.0282(14) 0.0417(17) 0.0058(12) 0.0176(14) 0.0004(11)
C3B 0.0342(15) 0.0311(14) 0.0390(16) 0.0004(12) 0.0149(13) 0.0001(11)
C4B 0.0353(15) 0.0304(14) 0.0353(16) 0.0026(12) 0.0149(13) -0.0010(11)
C5B 0.0345(15) 0.0272(14) 0.0393(16) 0.0063(12) 0.0163(13) -0.0011(11)
C6B 0.0330(15) 0.0333(15) 0.0380(17) 0.0032(12) 0.0131(13) 0.0023(11)
C7B 0.0347(15) 0.0375(15) 0.0432(17) 0.0012(13) 0.0149(14) 0.0040(12)
C8B 0.0330(15) 0.0411(16) 0.0456(18) 0.0073(14) 0.0155(14) 0.0071(12)
C9B 0.0373(16) 0.0455(17) 0.0442(18) 0.0013(14) 0.0191(14) 0.0091(13)
C10B 0.0233(13) 0.0302(14) 0.0398(16) -0.0010(12) 0.0103(12) 0.0001(10)
C11B 0.0399(16) 0.0306(15) 0.0499(19) 0.0043(14) 0.0119(14) -0.0006(12)
C12B 0.0555(19) 0.0241(15) 0.063(2) -0.0041(15) 0.0161(17) -0.0007(13)
C13B 0.0452(17) 0.0386(17) 0.0496(19) -0.0110(15) 0.0171(15) 0.0004(13)
C14B 0.0438(16) 0.0389(17) 0.0435(18) -0.0026(14) 0.0200(14) -0.0013(12)
C15B 0.0335(14) 0.0291(14) 0.0424(17) -0.0009(13) 0.0158(13) 0.0003(11)
C16B 0.071(2) 0.0371(17) 0.062(2) 0.0115(16) 0.0189(18) -0.0047(15)
C17B 0.087(3) 0.053(2) 0.071(2) -0.0256(18) 0.029(2) -0.0017(18)
C18B 0.069(2) 0.0291(15) 0.0516(19) 0.0003(14) 0.0303(17) -0.0015(14)
C19B 0.0308(14) 0.0276(14) 0.0420(17) 0.0054(12) 0.0132(13) -0.0012(11)
C20B 0.0335(15) 0.0518(17) 0.0361(16) 0.0041(14) 0.0115(13) 0.0005(13)
C21B 0.0375(16) 0.0537(18) 0.0358(17) 0.0042(14) 0.0187(14) 0.0044(13)
C22B 0.0291(14) 0.0397(15) 0.0429(17) 0.0056(13) 0.0172(14) -0.0045(12)
C23B 0.0339(15) 0.0442(16) 0.0398(17) -0.0059(13) 0.0058(14) -0.0040(12)
C24B 0.0379(16) 0.0359(16) 0.0500(19) -0.0071(14) 0.0150(15) 0.0021(12)
C25B 0.0353(16) 0.068(2) 0.0465(18) 0.0069(16) 0.0192(15) 0.0061(14)
C26B 0.0337(16) 0.066(2) 0.0467(19) -0.0010(16) 0.0121(15) 0.0000(14)
C27B 0.0337(16) 0.0446(17) 0.0471(18) 0.0040(14) 0.0151(14) 0.0063(13)
C28B 0.0381(17) 0.0508(18) 0.060(2) -0.0025(16) 0.0223(16) 0.0041(14)
C29B 0.0379(17) 0.0515(18) 0.064(2) 0.0002(16) 0.0197(16) -0.0013(14)
C30B 0.0350(17) 0.0536(19) 0.068(2) 0.0080(17) 0.0258(17) 0.0027(14)
C31B 0.0400(18) 0.070(2) 0.067(2) -0.0086(18) 0.0255(18) 0.0067(15)
C32B 0.0358(16) 0.066(2) 0.056(2) -0.0083(16) 0.0178(15) 0.0053(14)
C33B 0.0388(18) 0.061(2) 0.106(3) 0.009(2) 0.030(2) -0.0052(15)
C34B 0.0431(19) 0.099(3) 0.088(3) 0.006(2) 0.036(2) 0.0138(18)
C2S 0.094(6) 0.118(6) 0.089(6) -0.003(6) 0.006(5) 0.012(5)
Cl6 0.0683(18) 0.209(4) 0.125(3) -0.027(3) 0.018(2) -0.030(2)
Cl7 0.152(3) 0.259(5) 0.153(3) -0.004(3) 0.062(3) 0.023(3)
F1A 0.0495(10) 0.0877(13) 0.0399(10) -0.0212(9) 0.0245(8) -0.0158(9)
F2A 0.0444(9) 0.0368(9) 0.0768(12) -0.0103(8) 0.0222(9) 0.0024(7)
F1B 0.0470(9) 0.0550(10) 0.0384(9) 0.0092(8) 0.0190(8) 0.0087(7)
F2B 0.0501(9) 0.0348(9) 0.0560(11) 0.0044(8) 0.0185(8) 0.0036(7)
N1A 0.0292(12) 0.0378(12) 0.0333(12) -0.0037(10) 0.0164(10) 0.0016(9)
N2A 0.0309(12) 0.0353(12) 0.0322(13) -0.0025(10) 0.0145(10) 0.0004(9)
N3A 0.0329(13) 0.0628(16) 0.0508(16) -0.0185(13) 0.0233(12) -0.0100(11)
N4A 0.0314(16) 0.106(3) 0.126(3) 0.006(2) 0.0171(19) -0.0084(16)
N1B 0.0320(12) 0.0350(12) 0.0364(13) 0.0034(10) 0.0134(11) 0.0014(9)
N2B 0.0342(13) 0.0397(13) 0.0400(14) 0.0004(11) 0.0159(11) 0.0031(10)
N3B 0.0309(13) 0.0600(15) 0.0400(14) 0.0049(12) 0.0136(12) 0.0068(11)
N4B 0.0359(15) 0.077(2) 0.105(2) -0.0154(18) 0.0337(17) -0.0062(13)
Cl1 0.096(3) 0.116(2) 0.0683(17) 0.0364(18) 0.0116(16) -0.0306(16)
Cl2 0.0649(11) 0.0947(14) 0.0848(14) 0.0304(11) 0.0308(11) 0.0048(10)
C1S 0.065(4) 0.057(4) 0.062(4) -0.013(3) -0.002(3) 0.004(3)
Cl8 0.0510(16) 0.151(4) 0.177(4) -0.083(3) 0.008(2) 0.016(2)
Cl5 0.263(9) 0.400(11) 0.265(8) 0.063(7) -0.116(6) -0.162(9)

loop_
_atom_type_symbol
_atom_type_description
_atom_type_scat_dispersion_real
_atom_type_scat_dispersion_imag
_atom_type_scat_source
C C 0.0033 0.0016 'International Tables Vol C Tables 4.2.6.8 and 6.1.1.4'
H H 0.0000 0.0000 'International Tables Vol C Tables 4.2.6.8 and 6.1.1.4'
B B 0.0013 0.0007 'International Tables Vol C Tables 4.2.6.8 and 6.1.1.4'
N N 0.0061 0.0033 'International Tables Vol C Tables 4.2.6.8 and 6.1.1.4'
F F 0.0171 0.0103 'International Tables Vol C Tables 4.2.6.8 and 6.1.1.4'
Cl Cl 0.1484 0.1585 'International Tables Vol C Tables 4.2.6.8 and 6.1.1.4'

loop_
_geom_angle_atom_site_label_1
_geom_angle_atom_site_label_2
_geom_angle_atom_site_label_3
_geom_angle
_geom_angle_site_symmetry_1
_geom_angle_site_symmetry_3
F1A B1A F2A 110.7(2) . .
F1A B1A N2A 112.3(2) . .
F2A B1A N2A 108.2(2) . .
F1A B1A N1A 111.3(2) . .
F2A B1A N1A 108.1(2) . .
N2A B1A N1A 106.0(2) . .
F2B B1B F1B 109.7(2) . .
F2B B1B N2B 110.7(2) . .
F1B B1B N2B 110.0(2) . .
F2B B1B N1B 109.8(2) . .
F1B B1B N1B 110.4(2) . .
N2B B1B N1B 106.2(2) . .
N1A C1A C2A 111.4(2) . .
N1A C1A H1A 124.3 . .
C2A C1A H1A 124.3 . .
C3A C2A C1A 104.8(2) . .
C3A C2A C19A 128.2(2) . .
C1A C2A C19A 127.1(2) . .
C2A C3A C4A 108.8(2) . .
C2A C3A H3A 125.6 . .
C4A C3A H3A 125.6 . .
C5A C4A N1A 120.7(2) . .
C5A C4A C3A 131.3(2) . .
N1A C4A C3A 107.87(19) . .
C4A C5A C6A 120.4(2) . .
C4A C5A C10A 120.2(2) . .
C6A C5A C10A 119.4(2) . .
N2A C6A C5A 121.5(2) . .
N2A C6A C7A 107.8(2) . .
C5A C6A C7A 130.7(2) . .
C8A C7A C6A 108.0(2) . .
C8A C7A H7A 126.0 . .
C6A C7A H7A 126.0 . .
C7A C8A C9A 105.5(2) . .
C7A C8A C27A 127.2(2) . .
C9A C8A C27A 127.3(2) . .
N2A C9A C8A 110.9(2) . .
N2A C9A H9A 124.6 . .
C8A C9A H9A 124.6 . .
C11A C10A C15A 120.6(2) . .
C11A C10A C5A 121.1(2) . .
C15A C10A C5A 118.2(2) . .
C12A C11A C10A 118.4(3) . .
C12A C11A C16A 121.0(2) . .
C10A C11A C16A 120.6(2) . .
C13A C12A C11A 121.8(3) . .
C13A C12A H12A 119.1 . .
C11A C12A H12A 119.1 . .
C12A C13A C14A 118.7(2) . .
C12A C13A C17A 121.8(3) . .
C14A C13A C17A 119.5(3) . .
C15A C14A C13A 121.5(3) . .
C15A C14A H14A 119.3 . .
C13A C14A H14A 119.3 . .
C14A C15A C10A 118.9(2) . .
C14A C15A C18A 119.7(3) . .
C10A C15A C18A 121.4(2) . .
C11A C16A H16A 109.5 . .
C11A C16A H16B 109.5 . .
H16A C16A H16B 109.5 . .
C11A C16A H16C 109.5 . .
H16A C16A H16C 109.5 . .
H16B C16A H16C 109.5 . .
C13A C17A H17D 109.5 . .
C13A C17A H17E 109.5 . .
H17D C17A H17E 109.5 . .
C13A C17A H17F 109.5 . .
H17D C17A H17F 109.5 . .
H17E C17A H17F 109.5 . .
C15A C18A H18A 109.5 . .
C15A C18A H18B 109.5 . .
H18A C18A H18B 109.5 . .
C15A C18A H18C 109.5 . .
H18A C18A H18C 109.5 . .
H18B C18A H18C 109.5 . .
C20A C19A C24A 116.0(2) . .
C20A C19A C2A 120.9(2) . .
C24A C19A C2A 123.1(2) . .
C21A C20A C19A 122.7(2) . .
C21A C20A H20A 118.7 . .
C19A C20A H20A 118.7 . .
C20A C21A C22A 120.9(2) . .
C20A C21A H21A 119.5 . .
C22A C21A H21A 119.5 . .
N3A C22A C23A 121.9(2) . .
N3A C22A C21A 121.3(2) . .
C23A C22A C21A 116.8(2) . .
C24A C23A C22A 121.2(2) . .
C24A C23A H23A 119.4 . .
C22A C23A H23A 119.4 . .
C23A C24A C19A 122.4(2) . .
C23A C24A H24A 118.8 . .
C19A C24A H24A 118.8 . .
N3A C25A H25A 109.5 . .
N3A C25A H25B 109.5 . .
H25A C25A H25B 109.5 . .
N3A C25A H25C 109.5 . .
H25A C25A H25C 109.5 . .
H25B C25A H25C 109.5 . .
N3A C26A H26A 109.5 . .
N3A C26A H26B 109.5 . .
H26A C26A H26B 109.5 . .
N3A C26A H26C 109.5 . .
H26A C26A H26C 109.5 . .
H26B C26A H26C 109.5 . .
C32A C27A C28A 116.3(2) . .
C32A C27A C8A 122.7(2) . .
C28A C27A C8A 121.0(2) . .
C29A C28A C27A 122.7(3) . .
C29A C28A H28A 118.7 . .
C27A C28A H28A 118.7 . .
C28A C29A C30A 121.2(3) . .
C28A C29A H29A 119.4 . .
C30A C29A H29A 119.4 . .
C29A C30A C31A 116.8(3) . .
C29A C30A N4A 121.2(3) . .
C31A C30A N4A 122.0(3) . .
C32A C31A C30A 121.6(3) . .
C32A C31A H31A 119.2 . .
C30A C31A H31A 119.2 . .
C27A C32A C31A 121.5(3) . .
C27A C32A H32A 119.2 . .
C31A C32A H32A 119.2 . .
N4A C33A H33D 109.5 . .
N4A C33A H33E 109.5 . .
H33D C33A H33E 109.5 . .
N4A C33A H33F 109.5 . .
H33D C33A H33F 109.5 . .
H33E C33A H33F 109.5 . .
N4A C34A H34D 109.5 . .
N4A C34A H34E 109.5 . .
H34D C34A H34E 109.5 . .
N4A C34A H34F 109.5 . .
H34D C34A H34F 109.5 . .
H34E C34A H34F 109.5 . .
N1B C1B C2B 110.9(2) . .
N1B C1B H1B 124.5 . .
C2B C1B H1B 124.5 . .
C3B C2B C1B 105.3(2) . .
C3B C2B C19B 127.8(2) . .
C1B C2B C19B 126.9(2) . .
C2B C3B C4B 108.7(2) . .
C2B C3B H3B 125.7 . .
C4B C3B H3B 125.7 . .
C5B C4B N1B 121.3(2) . .
C5B C4B C3B 130.9(2) . .
N1B C4B C3B 107.4(2) . .
C4B C5B C6B 120.3(2) . .
C4B C5B C10B 119.1(2) . .
C6B C5B C10B 120.6(2) . .
N2B C6B C5B 121.1(2) . .
N2B C6B C7B 108.4(2) . .
C5B C6B C7B 130.4(2) . .
C8B C7B C6B 107.9(2) . .
C8B C7B H7B 126.1 . .
C6B C7B H7B 126.1 . .
C7B C8B C9B 105.4(2) . .
C7B C8B C27B 127.7(3) . .
C9B C8B C27B 126.9(2) . .
N2B C9B C8B 111.1(2) . .
N2B C9B H9B 124.4 . .
C8B C9B H9B 124.4 . .
C15B C10B C11B 120.4(2) . .
C15B C10B C5B 119.6(2) . .
C11B C10B C5B 120.1(2) . .
C12B C11B C10B 118.1(3) . .
C12B C11B C16B 121.1(3) . .
C10B C11B C16B 120.9(3) . .
C13B C12B C11B 122.9(3) . .
C13B C12B H12B 118.5 . .
C11B C12B H12B 118.5 . .
C12B C13B C14B 117.7(3) . .
C12B C13B C17B 121.4(3) . .
C14B C13B C17B 120.9(3) . .
C13B C14B C15B 122.1(3) . .
C13B C14B H14B 118.9 . .
C15B C14B H14B 118.9 . .
C14B C15B C10B 118.8(2) . .
C14B C15B C18B 120.1(2) . .
C10B C15B C18B 121.1(2) . .
C11B C16B H16D 109.5 . .
C11B C16B H16E 109.5 . .
H16D C16B H16E 109.5 . .
C11B C16B H16F 109.5 . .
H16D C16B H16F 109.5 . .
H16E C16B H16F 109.5 . .
C13B C17B H17A 109.5 . .
C13B C17B H17B 109.5 . .
H17A C17B H17B 109.5 . .
C13B C17B H17C 109.5 . .
H17A C17B H17C 109.5 . .
H17B C17B H17C 109.5 . .
C15B C18B H18D 109.5 . .
C15B C18B H18E 109.5 . .
H18D C18B H18E 109.5 . .
C15B C18B H18F 109.5 . .
H18D C18B H18F 109.5 . .
H18E C18B H18F 109.5 . .
C24B C19B C20B 116.6(2) . .
C24B C19B C2B 122.2(2) . .
C20B C19B C2B 121.2(2) . .
C21B C20B C19B 122.4(3) . .
C21B C20B H20B 118.8 . .
C19B C20B H20B 118.8 . .
C20B C21B C22B 120.8(2) . .
C20B C21B H21B 119.6 . .
C22B C21B H21B 119.6 . .
N3B C22B C21B 121.4(2) . .
N3B C22B C23B 121.9(2) . .
C21B C22B C23B 116.7(2) . .
C24B C23B C22B 121.7(3) . .
C24B C23B H23B 119.1 . .
C22B C23B H23B 119.1 . .
C23B C24B C19B 121.7(2) . .
C23B C24B H24B 119.2 . .
C19B C24B H24B 119.2 . .
N3B C25B H25D 109.5 . .
N3B C25B H25E 109.5 . .
H25D C25B H25E 109.5 . .
N3B C25B H25F 109.5 . .
H25D C25B H25F 109.5 . .
H25E C25B H25F 109.5 . .
N3B C26B H26D 109.5 . .
N3B C26B H26E 109.5 . .
H26D C26B H26E 109.5 . .
N3B C26B H26F 109.5 . .
H26D C26B H26F 109.5 . .
H26E C26B H26F 109.5 . .
C28B C27B C32B 116.4(2) . .
C28B C27B C8B 120.9(2) . .
C32B C27B C8B 122.7(3) . .
C29B C28B C27B 122.6(3) . .
C29B C28B H28B 118.7 . .
C27B C28B H28B 118.7 . .
C28B C29B C30B 121.0(3) . .
C28B C29B H29B 119.5 . .
C30B C29B H29B 119.5 . .
N4B C30B C31B 121.9(3) . .
N4B C30B C29B 121.3(3) . .
C31B C30B C29B 116.7(3) . .
C32B C31B C30B 121.4(3) . .
C32B C31B H31B 119.3 . .
C30B C31B H31B 119.3 . .
C31B C32B C27B 121.9(3) . .
C31B C32B H32B 119.1 . .
C27B C32B H32B 119.1 . .
N4B C33B H33A 109.5 . .
N4B C33B H33B 109.5 . .
H33A C33B H33B 109.5 . .
N4B C33B H33C 109.5 . .
H33A C33B H33C 109.5 . .
H33B C33B H33C 109.5 . .
N4B C34B H34A 109.5 . .
N4B C34B H34B 109.5 . .
H34A C34B H34B 109.5 . .
N4B C34B H34C 109.5 . .
H34A C34B H34C 109.5 . .
H34B C34B H34C 109.5 . .
Cl5 C2S Cl5 113.1(8) . 7
Cl5 C2S C2S 64.1(9) . 7
Cl5 C2S C2S 49.0(7) 7 7
Cl5 C2S Cl6 15.2(6) . .
Cl5 C2S Cl6 123.2(8) 7 .
C2S C2S Cl6 75.1(9) 7 .
Cl5 C2S Cl7 95.1(10) . .
Cl5 C2S Cl7 109.2(8) 7 .
C2S C2S Cl7 113.3(10) 7 .
Cl6 C2S Cl7 100.7(7) . .
Cl5 C2S Cl6 120.5(9) . 7
Cl5 C2S Cl6 12.2(6) 7 7
C2S C2S Cl6 57.4(8) 7 7
Cl6 C2S Cl6 132.5(6) . 7
Cl7 C2S Cl6 98.1(6) . 7
Cl5 Cl6 C2S 31.5(13) . .
Cl5 Cl6 C2S 30.3(15) . 7
C2S Cl6 C2S 47.5(6) . 7
C2S Cl7 Cl5 33.5(5) . .
C1A N1A C4A 107.2(2) . .
C1A N1A B1A 129.0(2) . .
C4A N1A B1A 122.55(19) . .
C9A N2A C6A 107.78(19) . .
C9A N2A B1A 128.5(2) . .
C6A N2A B1A 122.8(2) . .
C22A N3A C26A 121.6(2) . .
C22A N3A C25A 120.9(2) . .
C26A N3A C25A 117.3(2) . .
C30A N4A C33A 120.1(4) . .
C30A N4A C34A 119.4(3) . .
C33A N4A C34A 117.2(3) . .
C1B N1B C4B 107.7(2) . .
C1B N1B B1B 128.0(2) . .
C4B N1B B1B 124.3(2) . .
C9B N2B C6B 107.2(2) . .
C9B N2B B1B 127.4(2) . .
C6B N2B B1B 125.4(2) . .
C22B N3B C26B 120.3(2) . .
C22B N3B C25B 120.3(2) . .
C26B N3B C25B 118.8(2) . .
C30B N4B C34B 120.2(3) . .
C30B N4B C33B 120.3(3) . .
C34B N4B C33B 118.7(3) . .
Cl8 Cl1 C1S 95.9(7) . 2
Cl8 Cl1 C1S 59.6(7) . .
C1S Cl1 C1S 58.8(4) 2 .
C1S Cl2 Cl8 41.9(2) . .
Cl8 C1S Cl1 132.8(5) . 2
Cl8 C1S C1S 67.6(4) . 2
Cl1 C1S C1S 65.5(4) 2 2
Cl8 C1S Cl1 20.7(2) . .
Cl1 C1S Cl1 116.7(4) 2 .
C1S C1S Cl1 55.7(4) 2 .
Cl8 C1S Cl2 88.4(4) . .
Cl1 C1S Cl2 122.0(4) 2 .
C1S C1S Cl2 123.6(2) 2 .
Cl1 C1S Cl2 109.1(4) . .
Cl8 C1S Cl8 119.2(4) . 2
Cl1 C1S Cl8 20.7(2) 2 2
C1S C1S Cl8 53.2(4) 2 2
Cl1 C1S Cl8 108.7(4) . 2
Cl2 C1S Cl8 112.2(4) . 2
Cl1 Cl8 C1S 99.7(8) . .
Cl1 Cl8 C1S 63.4(7) . 2
C1S Cl8 C1S 59.3(4) . 2
Cl1 Cl8 Cl2 149.4(8) . .
C1S Cl8 Cl2 49.7(3) . .
C1S Cl8 Cl2 94.1(3) 2 .
Cl6 Cl5 C2S 133.3(18) . .
Cl6 Cl5 C2S 138(2) . 7
C2S Cl5 C2S 66.9(8) . 7
Cl6 Cl5 Cl7 130.0(17) . .
C2S Cl5 Cl7 51.3(7) . .
C2S Cl5 Cl7 92.3(6) 7 .
Cl6 Cl5 Cl5 149(2) . 7
C2S Cl5 Cl5 36.7(5) . 7
C2S Cl5 Cl5 30.1(5) 7 7
Cl7 Cl5 Cl5 71.6(5) . 7

loop_
_geom_bond_atom_site_label_1
_geom_bond_atom_site_label_2
_geom_bond_distance
_geom_bond_site_symmetry_2
B1A F1A 1.356(3) .
B1A F2A 1.392(3) .
B1A N2A 1.551(3) .
B1A N1A 1.555(4) .
B1B F2B 1.375(3) .
B1B F1B 1.377(3) .
B1B N2B 1.542(4) .
B1B N1B 1.559(3) .
C1A N1A 1.337(3) .
C1A C2A 1.416(3) .
C1A H1A 0.9500 .
C2A C3A 1.389(3) .
C2A C19A 1.460(3) .
C3A C4A 1.398(3) .
C3A H3A 0.9500 .
C4A C5A 1.391(3) .
C4A N1A 1.397(3) .
C5A C6A 1.393(3) .
C5A C10A 1.480(3) .
C6A N2A 1.385(3) .
C6A C7A 1.405(3) .
C7A C8A 1.383(3) .
C7A H7A 0.9500 .
C8A C9A 1.409(3) .
C8A C27A 1.466(3) .
C9A N2A 1.331(3) .
C9A H9A 0.9500 .
C10A C11A 1.392(3) .
C10A C15A 1.394(3) .
C11A C12A 1.390(4) .
C11A C16A 1.504(4) .
C12A C13A 1.375(4) .
C12A H12A 0.9500 .
C13A C14A 1.382(4) .
C13A C17A 1.503(4) .
C14A C15A 1.382(3) .
C14A H14A 0.9500 .
C15A C18A 1.503(4) .
C16A H16A 0.9800 .
C16A H16B 0.9800 .
C16A H16C 0.9800 .
C17A H17D 0.9800 .
C17A H17E 0.9800 .
C17A H17F 0.9800 .
C18A H18A 0.9800 .
C18A H18B 0.9800 .
C18A H18C 0.9800 .
C19A C20A 1.384(3) .
C19A C24A 1.387(3) .
C20A C21A 1.377(3) .
C20A H20A 0.9500 .
C21A C22A 1.398(3) .
C21A H21A 0.9500 .
C22A N3A 1.376(3) .
C22A C23A 1.391(3) .
C23A C24A 1.380(3) .
C23A H23A 0.9500 .
C24A H24A 0.9500 .
C25A N3A 1.442(3) .
C25A H25A 0.9800 .
C25A H25B 0.9800 .
C25A H25C 0.9800 .
C26A N3A 1.438(3) .
C26A H26A 0.9800 .
C26A H26B 0.9800 .
C26A H26C 0.9800 .
C27A C32A 1.380(4) .
C27A C28A 1.381(3) .
C28A C29A 1.370(4) .
C28A H28A 0.9500 .
C29A C30A 1.378(5) .
C29A H29A 0.9500 .
C30A C31A 1.388(4) .
C30A N4A 1.388(4) .
C31A C32A 1.381(4) .
C31A H31A 0.9500 .
C32A H32A 0.9500 .
C33A N4A 1.442(5) .
C33A H33D 0.9800 .
C33A H33E 0.9800 .
C33A H33F 0.9800 .
C34A N4A 1.441(5) .
C34A H34D 0.9800 .
C34A H34E 0.9800 .
C34A H34F 0.9800 .
C1B N1B 1.333(3) .
C1B C2B 1.419(3) .
C1B H1B 0.9500 .
C2B C3B 1.379(3) .
C2B C19B 1.468(3) .
C3B C4B 1.408(3) .
C3B H3B 0.9500 .
C4B C5B 1.383(3) .
C4B N1B 1.397(3) .
C5B C6B 1.395(3) .
C5B C10B 1.490(3) .
C6B N2B 1.387(3) .
C6B C7B 1.401(3) .
C7B C8B 1.395(3) .
C7B H7B 0.9500 .
C8B C9B 1.404(4) .
C8B C27B 1.468(3) .
C9B N2B 1.345(3) .
C9B H9B 0.9500 .
C10B C15B 1.391(3) .
C10B C11B 1.403(3) .
C11B C12B 1.381(4) .
C11B C16B 1.497(4) .
C12B C13B 1.374(4) .
C12B H12B 0.9500 .
C13B C14B 1.381(4) .
C13B C17B 1.500(4) .
C14B C15B 1.384(4) .
C14B H14B 0.9500 .
C15B C18B 1.508(4) .
C16B H16D 0.9800 .
C16B H16E 0.9800 .
C16B H16F 0.9800 .
C17B H17A 0.9800 .
C17B H17B 0.9800 .
C17B H17C 0.9800 .
C18B H18D 0.9800 .
C18B H18E 0.9800 .
C18B H18F 0.9800 .
C19B C24B 1.384(4) .
C19B C20B 1.388(3) .
C20B C21B 1.382(3) .
C20B H20B 0.9500 .
C21B C22B 1.391(4) .
C21B H21B 0.9500 .
C22B N3B 1.378(3) .
C22B C23B 1.396(3) .
C23B C24B 1.379(3) .
C23B H23B 0.9500 .
C24B H24B 0.9500 .
C25B N3B 1.442(3) .
C25B H25D 0.9800 .
C25B H25E 0.9800 .
C25B H25F 0.9800 .
C26B N3B 1.426(3) .
C26B H26D 0.9800 .
C26B H26E 0.9800 .
C26B H26F 0.9800 .
C27B C28B 1.377(4) .
C27B C32B 1.390(4) .
C28B C29B 1.375(3) .
C28B H28B 0.9500 .
C29B C30B 1.393(4) .
C29B H29B 0.9500 .
C30B N4B 1.376(3) .
C30B C31B 1.393(4) .
C31B C32B 1.375(4) .
C31B H31B 0.9500 .
C32B H32B 0.9500 .
C33B N4B 1.437(4) .
C33B H33A 0.9800 .
C33B H33B 0.9800 .
C33B H33C 0.9800 .
C34B N4B 1.432(4) .
C34B H34A 0.9800 .
C34B H34B 0.9800 .
C34B H34C 0.9800 .
C2S Cl5 1.195(12) .
C2S Cl5 1.425(13) 7
C2S C2S 1.456(19) 7
C2S Cl6 1.663(13) .
C2S Cl7 1.689(10) .
C2S Cl6 1.909(12) 7
Cl6 Cl5 0.598(8) .
Cl6 C2S 1.909(12) 7
Cl7 Cl5 2.155(12) .
Cl1 Cl8 0.621(6) .
Cl1 C1S 1.570(7) 2
Cl1 C1S 1.728(6) .
Cl2 C1S 1.727(6) .
Cl2 Cl8 2.263(5) .
C1S Cl8 1.512(8) .
C1S Cl1 1.570(7) 2
C1S C1S 1.624(12) 2
C1S Cl8 1.746(7) 2
Cl8 C1S 1.746(7) 2
Cl5 C2S 1.425(13) 7
Cl5 Cl5 2.190(13) 7

loop_
_geom_torsion_atom_site_label_1
_geom_torsion_atom_site_label_2
_geom_torsion_atom_site_label_3
_geom_torsion_atom_site_label_4
_geom_torsion
_geom_torsion_site_symmetry_1
_geom_torsion_site_symmetry_4
N1A C1A C2A C3A -0.1(3) . .
N1A C1A C2A C19A -179.5(2) . .
C1A C2A C3A C4A 0.2(3) . .
C19A C2A C3A C4A 179.6(2) . .
C2A C3A C4A C5A 175.8(3) . .
C2A C3A C4A N1A -0.3(3) . .
N1A C4A C5A C6A 2.5(4) . .
C3A C4A C5A C6A -173.2(3) . .
N1A C4A C5A C10A -175.5(2) . .
C3A C4A C5A C10A 8.9(4) . .
C4A C5A C6A N2A -4.3(4) . .
C10A C5A C6A N2A 173.7(2) . .
C4A C5A C6A C7A 173.3(3) . .
C10A C5A C6A C7A -8.7(4) . .
N2A C6A C7A C8A 0.6(3) . .
C5A C6A C7A C8A -177.3(2) . .
C6A C7A C8A C9A -1.4(3) . .
C6A C7A C8A C27A 177.2(2) . .
C7A C8A C9A N2A 1.8(3) . .
C27A C8A C9A N2A -176.8(2) . .
C4A C5A C10A C11A -90.8(3) . .
C6A C5A C10A C11A 91.2(3) . .
C4A C5A C10A C15A 91.2(3) . .
C6A C5A C10A C15A -86.8(3) . .
C15A C10A C11A C12A -1.1(4) . .
C5A C10A C11A C12A -179.0(2) . .
C15A C10A C11A C16A 179.2(2) . .
C5A C10A C11A C16A 1.2(3) . .
C10A C11A C12A C13A -0.4(4) . .
C16A C11A C12A C13A 179.4(3) . .
C11A C12A C13A C14A 0.5(4) . .
C11A C12A C13A C17A -179.5(3) . .
C12A C13A C14A C15A 0.9(4) . .
C17A C13A C14A C15A -179.1(3) . .
C13A C14A C15A C10A -2.2(4) . .
C13A C14A C15A C18A 177.5(3) . .
C11A C10A C15A C14A 2.3(4) . .
C5A C10A C15A C14A -179.7(2) . .
C11A C10A C15A C18A -177.4(2) . .
C5A C10A C15A C18A 0.6(4) . .
C3A C2A C19A C20A 5.7(4) . .
C1A C2A C19A C20A -175.1(2) . .
C3A C2A C19A C24A -172.6(2) . .
C1A C2A C19A C24A 6.7(4) . .
C24A C19A C20A C21A -0.2(4) . .
C2A C19A C20A C21A -178.6(2) . .
C19A C20A C21A C22A 0.7(4) . .
C20A C21A C22A N3A 178.8(3) . .
C20A C21A C22A C23A -0.9(4) . .
N3A C22A C23A C24A -179.1(2) . .
C21A C22A C23A C24A 0.6(4) . .
C22A C23A C24A C19A -0.2(4) . .
C20A C19A C24A C23A -0.1(4) . .
C2A C19A C24A C23A 178.3(2) . .
C7A C8A C27A C32A 168.3(3) . .
C9A C8A C27A C32A -13.4(4) . .
C7A C8A C27A C28A -12.6(4) . .
C9A C8A C27A C28A 165.7(3) . .
C32A C27A C28A C29A -0.5(4) . .
C8A C27A C28A C29A -179.7(3) . .
C27A C28A C29A C30A 0.6(5) . .
C28A C29A C30A C31A -0.2(5) . .
C28A C29A C30A N4A -178.8(3) . .
C29A C30A C31A C32A -0.2(5) . .
N4A C30A C31A C32A 178.4(3) . .
C28A C27A C32A C31A 0.1(4) . .
C8A C27A C32A C31A 179.3(3) . .
C30A C31A C32A C27A 0.2(5) . .
N1B C1B C2B C3B -1.1(3) . .
N1B C1B C2B C19B 175.8(2) . .
C1B C2B C3B C4B 1.3(3) . .
C19B C2B C3B C4B -175.6(2) . .
C2B C3B C4B C5B 172.6(2) . .
C2B C3B C4B N1B -1.0(3) . .
N1B C4B C5B C6B 0.4(4) . .
C3B C4B C5B C6B -172.5(2) . .
N1B C4B C5B C10B 179.8(2) . .
C3B C4B C5B C10B 6.9(4) . .
C4B C5B C6B N2B -3.2(4) . .
C10B C5B C6B N2B 177.3(2) . .
C4B C5B C6B C7B 173.7(3) . .
C10B C5B C6B C7B -5.7(4) . .
N2B C6B C7B C8B 0.0(3) . .
C5B C6B C7B C8B -177.3(3) . .
C6B C7B C8B C9B -0.7(3) . .
C6B C7B C8B C27B 179.3(3) . .
C7B C8B C9B N2B 1.2(3) . .
C27B C8B C9B N2B -178.8(2) . .
C4B C5B C10B C15B 91.1(3) . .
C6B C5B C10B C15B -89.5(3) . .
C4B C5B C10B C11B -88.4(3) . .
C6B C5B C10B C11B 91.0(3) . .
C15B C10B C11B C12B -0.6(4) . .
C5B C10B C11B C12B 178.9(2) . .
C15B C10B C11B C16B 178.4(2) . .
C5B C10B C11B C16B -2.1(4) . .
C10B C11B C12B C13B 0.2(4) . .
C16B C11B C12B C13B -178.7(3) . .
C11B C12B C13B C14B 0.1(4) . .
C11B C12B C13B C17B 179.0(3) . .
C12B C13B C14B C15B -0.1(4) . .
C17B C13B C14B C15B -179.0(3) . .
C13B C14B C15B C10B -0.2(4) . .
C13B C14B C15B C18B 179.1(2) . .
C11B C10B C15B C14B 0.5(4) . .
C5B C10B C15B C14B -179.0(2) . .
C11B C10B C15B C18B -178.8(2) . .
C5B C10B C15B C18B 1.8(4) . .
C3B C2B C19B C24B 172.4(2) . .
C1B C2B C19B C24B -3.8(4) . .
C3B C2B C19B C20B -4.4(4) . .
C1B C2B C19B C20B 179.4(2) . .
C24B C19B C20B C21B -1.5(4) . .
C2B C19B C20B C21B 175.4(2) . .
C19B C20B C21B C22B -0.2(4) . .
C20B C21B C22B N3B -178.8(2) . .
C20B C21B C22B C23B 1.7(4) . .
N3B C22B C23B C24B 179.0(2) . .
C21B C22B C23B C24B -1.5(4) . .
C22B C23B C24B C19B -0.2(4) . .
C20B C19B C24B C23B 1.7(4) . .
C2B C19B C24B C23B -175.2(2) . .
C7B C8B C27B C28B -8.1(4) . .
C9B C8B C27B C28B 171.8(3) . .
C7B C8B C27B C32B 170.9(3) . .
C9B C8B C27B C32B -9.1(4) . .
C32B C27B C28B C29B 0.2(4) . .
C8B C27B C28B C29B 179.3(3) . .
C27B C28B C29B C30B -0.3(5) . .
C28B C29B C30B N4B 179.4(3) . .
C28B C29B C30B C31B 0.3(4) . .
N4B C30B C31B C32B -179.3(3) . .
C29B C30B C31B C32B -0.2(5) . .
C30B C31B C32B C27B 0.2(5) . .
C28B C27B C32B C31B -0.2(4) . .
C8B C27B C32B C31B -179.3(3) . .
Cl5 C2S Cl6 Cl5 52(3) 7 .
C2S C2S Cl6 Cl5 42(3) 7 .
Cl7 C2S Cl6 Cl5 -70(3) . .
Cl6 C2S Cl6 Cl5 42(3) 7 .
Cl5 C2S Cl6 C2S -42(3) . 7
Cl5 C2S Cl6 C2S 10.0(7) 7 7
Cl7 C2S Cl6 C2S -111.5(10) . 7
Cl6 C2S Cl6 C2S 0.000(2) 7 7
Cl5 C2S Cl7 Cl5 -116.7(10) 7 .
C2S C2S Cl7 Cl5 -64.0(11) 7 .
Cl6 C2S Cl7 Cl5 14.3(6) . .
Cl6 C2S Cl7 Cl5 -121.9(10) 7 .
C2A C1A N1A C4A -0.1(3) . .
C2A C1A N1A B1A 167.1(2) . .
C5A C4A N1A C1A -176.3(2) . .
C3A C4A N1A C1A 0.2(3) . .
C5A C4A N1A B1A 15.5(4) . .
C3A C4A N1A B1A -167.9(2) . .
F1A B1A N1A C1A 45.2(4) . .
F2A B1A N1A C1A -76.6(3) . .
N2A B1A N1A C1A 167.5(2) . .
F1A B1A N1A C4A -149.4(2) . .
F2A B1A N1A C4A 88.8(3) . .
N2A B1A N1A C4A -27.1(3) . .
C8A C9A N2A C6A -1.5(3) . .
C8A C9A N2A B1A -170.2(2) . .
C5A C6A N2A C9A 178.6(2) . .
C7A C6A N2A C9A 0.5(3) . .
C5A C6A N2A B1A -11.9(4) . .
C7A C6A N2A B1A 170.1(2) . .
F1A B1A N2A C9A -45.8(4) . .
F2A B1A N2A C9A 76.7(3) . .
N1A B1A N2A C9A -167.5(2) . .
F1A B1A N2A C6A 147.0(2) . .
F2A B1A N2A C6A -90.5(3) . .
N1A B1A N2A C6A 25.2(3) . .
C23A C22A N3A C26A -6.8(4) . .
C21A C22A N3A C26A 173.5(3) . .
C23A C22A N3A C25A 177.8(2) . .
C21A C22A N3A C25A -1.9(4) . .
C29A C30A N4A C33A -6.8(5) . .
C31A C30A N4A C33A 174.7(3) . .
C29A C30A N4A C34A -166.0(3) . .
C31A C30A N4A C34A 15.4(5) . .
C2B C1B N1B C4B 0.5(3) . .
C2B C1B N1B B1B 177.2(2) . .
C5B C4B N1B C1B -174.0(2) . .
C3B C4B N1B C1B 0.3(3) . .
C5B C4B N1B B1B 9.1(4) . .
C3B C4B N1B B1B -176.5(2) . .
F2B B1B N1B C1B -69.8(3) . .
F1B B1B N1B C1B 51.3(3) . .
N2B B1B N1B C1B 170.5(2) . .
F2B B1B N1B C4B 106.4(3) . .
F1B B1B N1B C4B -132.5(2) . .
N2B B1B N1B C4B -13.4(3) . .
C8B C9B N2B C6B -1.2(3) . .
C8B C9B N2B B1B -179.4(2) . .
C5B C6B N2B C9B 178.3(2) . .
C7B C6B N2B C9B 0.8(3) . .
C5B C6B N2B B1B -3.4(4) . .
C7B C6B N2B B1B 179.0(2) . .
F2B B1B N2B C9B 69.4(3) . .
F1B B1B N2B C9B -52.0(3) . .
N1B B1B N2B C9B -171.5(2) . .
F2B B1B N2B C6B -108.5(3) . .
F1B B1B N2B C6B 130.1(2) . .
N1B B1B N2B C6B 10.6(3) . .
C21B C22B N3B C26B 171.8(2) . .
C23B C22B N3B C26B -8.8(4) . .
C21B C22B N3B C25B 0.8(4) . .
C23B C22B N3B C25B -179.7(2) . .
C31B C30B N4B C34B -7.0(5) . .
C29B C30B N4B C34B 173.9(3) . .
C31B C30B N4B C33B -176.4(3) . .
C29B C30B N4B C33B 4.5(5) . .
C1S Cl1 C1S Cl8 119.6(8) 2 .
Cl8 Cl1 C1S Cl1 -144.7(8) . 2
C1S Cl1 C1S Cl1 -25.2(6) 2 2
Cl8 Cl1 C1S C1S -119.6(8) . 2
Cl8 Cl1 C1S Cl2 -1.3(8) . .
C1S Cl1 C1S Cl2 118.2(2) 2 .
Cl8 Cl1 C1S Cl8 -124.0(9) . 2
C1S Cl1 C1S Cl8 -4.4(4) 2 2
Cl8 Cl2 C1S Cl1 141.6(6) . 2
Cl8 Cl2 C1S C1S 61.5(6) . 2
Cl8 Cl2 C1S Cl1 0.5(3) . .
Cl8 Cl2 C1S Cl8 121.0(5) . 2
C1S Cl1 Cl8 C1S -48.4(6) 2 .
C1S Cl1 Cl8 C1S 48.4(6) . 2
C1S Cl1 Cl8 Cl2 -46.5(15) 2 .
C1S Cl1 Cl8 Cl2 1.9(11) . .
Cl1 C1S Cl8 Cl1 44.6(9) 2 .
C1S C1S Cl8 Cl1 51.0(7) 2 .
Cl2 C1S Cl8 Cl1 178.7(8) . .
Cl8 C1S Cl8 Cl1 64.1(9) 2 .
Cl1 C1S Cl8 C1S -6.4(6) 2 2
Cl1 C1S Cl8 C1S -51.0(7) . 2
Cl2 C1S Cl8 C1S 127.7(2) . 2
Cl8 C1S Cl8 C1S 13.1(5) 2 2
Cl1 C1S Cl8 Cl2 -134.1(7) 2 .
C1S C1S Cl8 Cl2 -127.7(2) 2 .
Cl1 C1S Cl8 Cl2 -178.7(8) . .
Cl8 C1S Cl8 Cl2 -114.6(5) 2 .
C1S Cl2 Cl8 Cl1 -2.5(15) . .
C1S Cl2 Cl8 C1S -43.0(4) . 2
C2S Cl6 Cl5 C2S 103(4) 7 .
C2S Cl6 Cl5 C2S -103(4) . 7
C2S Cl6 Cl5 Cl7 71(2) . .
C2S Cl6 Cl5 Cl7 174(4) 7 .
C2S Cl6 Cl5 Cl5 -55(3) . 7
C2S Cl6 Cl5 Cl5 48(3) 7 7
Cl5 C2S Cl5 Cl6 -134(3) 7 .
C2S C2S Cl5 Cl6 -134(3) 7 .
Cl7 C2S Cl5 Cl6 112(3) . .
Cl6 C2S Cl5 Cl6 -145(2) 7 .
Cl5 C2S Cl5 C2S 0.000(3) 7 7
Cl6 C2S Cl5 C2S 134(3) . 7
Cl7 C2S Cl5 C2S -113.4(9) . 7
Cl6 C2S Cl5 C2S -10.9(7) 7 7
Cl5 C2S Cl5 Cl7 113.4(9) 7 .
C2S C2S Cl5 Cl7 113.4(9) 7 .
Cl6 C2S Cl5 Cl7 -112(3) . .
Cl6 C2S Cl5 Cl7 102.5(10) 7 .
C2S C2S Cl5 Cl5 0.000(3) 7 7
Cl6 C2S Cl5 Cl5 134(3) . 7
Cl7 C2S Cl5 Cl5 -113.4(9) . 7
Cl6 C2S Cl5 Cl5 -10.9(7) 7 7
C2S Cl7 Cl5 Cl6 -118(2) . .
C2S Cl7 Cl5 C2S 57.6(10) . 7
C2S Cl7 Cl5 Cl5 35.3(7) . 7
